data_7200039
loop_
_publ_author_name
'Kendrick, John'
'Gourlay, Matthew D.'
'Neumann, Marcus A.'
'Leusen, Frank J. J.'

_publ_section_title
;
 Predicting spontaneous racemate resolution using recent developments in
 crystal structure prediction
;
_journal_issue 11
_journal_name_full CrystEngComm
_journal_page_first 2391
_journal_page_last 2399
_journal_paper_doi 10.1039/b909038j
_journal_volume 11
_journal_year 2009
_space_group_IT_number 33
_symmetry_cell_setting orthorhombic
_symmetry_Int_Tables_number 33
_symmetry_space_group_name_Hall 'P 2c -2n'
_symmetry_space_group_name_H-M 'P n a 21'
_cell_angle_alpha 90.000000
_cell_angle_beta 90.000000
_cell_angle_gamma 90.000000
_cell_length_a 13.879815
_cell_length_b 7.754188
_cell_length_c 11.547392
_cell_volume 1242.808
_cod_data_source_file 24HTP_racemic.cif
_cod_data_source_block 24HTP_R_7
_cod_original_sg_symbol_H-M 'P n a 2_1'
_cod_struct_determination_method theoretical
_cod_database_code 7200039

loop_
_symmetry_equiv_pos_site_id
_symmetry_equiv_pos_as_xyz
1 x,y,z
2 -x,-y,z+1/2
3 x+1/2,-y+1/2,z
4 -x+1/2,y+1/2,z+1/2

loop_
_atom_site_label
_atom_site_type_symbol
_atom_site_fract_x
_atom_site_fract_y
_atom_site_fract_z
C1 C 0.148998 0.319672 0.919763
C2 C 0.240044 0.297318 0.993002
C3 C 0.231739 0.115065 1.046406
N4 N 0.175813 0.025153 0.953881
C5 C 0.128046 0.141034 0.867938
C6 C 0.020328 0.100409 0.862123
C7 C 0.175866 0.112968 0.749819
C8 C 0.169937 0.113999 1.157394
C9 C 0.330374 0.034263 1.065834
C10 C 0.371619 -0.083072 0.988104
H11 H 0.330852 -0.126129 0.913053
C12 C 0.463754 -0.149476 1.005801
H13 H 0.494569 -0.241958 0.945307
C14 C 0.517991 -0.098266 1.102293
O15 O 0.608017 -0.158898 1.124673
C16 C 0.478266 0.021215 1.179698
H17 H 0.519888 0.060287 1.255165
C18 C 0.385925 0.085667 1.161305
H19 H 0.357465 0.177819 1.223850
O20 O 0.160886 -0.139010 0.951643
H21 H 0.088235 0.360223 0.973912
H22 H 0.157994 0.416782 0.851952
H23 H 0.304830 0.302740 0.938622
H24 H 0.246521 0.396582 1.059971
H25 H 0.008182 -0.029393 0.827438
H26 H -0.013056 0.109439 0.948061
H27 H -0.015146 0.193166 0.804558
H28 H 0.253018 0.142570 0.751669
H29 H 0.166998 -0.021917 0.723172
H30 H 0.141467 0.195278 0.684654
H31 H 0.156393 -0.018664 1.185785
H32 H 0.206834 0.182840 1.227424
H33 H 0.100677 0.178163 1.142118
H34 H 0.630181 -0.239319 1.061948
